data_7064322
loop_
_publ_author_name
'Moskalik, Mikhail Yu.'
'Garagan, Ivan A.'
'Myasnikova, Valentina S.'
'Borodina, Tatyana N.'
'Shainyan, Bagrat A.'

_publ_section_title
;
 Skeletal rearrangements and structures of halosulfonamidation products of
 caryophyllene
;
_journal_issue 4
_journal_name_full 'New Journal of Chemistry'
_journal_page_first 1935
_journal_page_last 1942
_journal_paper_doi 10.1039/D5NJ03976B
_journal_volume 50
_journal_year 2026
_chemical_formula_moiety 'C18 H31 I N2 O2 S'
_chemical_formula_sum 'C18 H31 I N2 O2 S'
_chemical_formula_weight 466.41
_chemical_melting_point 437.6
_chemical_name_systematic 'N-(9-iodo-4,4,8-trimethyltricyclo[6.3.1.0^2,5]dodecan-1-yl)-N'- (methylsulfonyl)acetimidamide'
_space_group_crystal_system monoclinic
_space_group_IT_number 4
_space_group_name_Hall 'P 2yb'
_space_group_name_H-M_alt 'P 1 21 1'
_atom_sites_solution_hydrogens geom
_atom_sites_solution_primary direct
_atom_sites_solution_secondary difmap
_audit_creation_date 2025-02-28
_audit_creation_method
;
Olex2 1.5
(compiled 2024.02.16 svn.r378c4104 for OlexSys, GUI svn.r6928)
;
_audit_update_record
;
2025-03-13 deposited with the CCDC.	2025-12-17 downloaded from the CCDC.
;
_cell_angle_alpha 90
_cell_angle_beta 98.025(5)
_cell_angle_gamma 90
_cell_formula_units_Z 4
_cell_length_a 7.2188(10)
_cell_length_b 15.8711(18)
_cell_length_c 18.129(3)
_cell_measurement_reflns_used 9175
_cell_measurement_temperature 296(2)
_cell_measurement_theta_max 26.13
_cell_measurement_theta_min 2.61
_cell_volume 2056.7(5)
_computing_cell_refinement 'SAINT V8.32B (BRUKER, 2016)'
_computing_data_collection 'Bruker APEX2'
_computing_data_reduction 'SAINT V8.32B (BRUKER, 2016)'
_computing_molecular_graphics 'Olex2 1.5 (Dolomanov et al., 2009)'
_computing_publication_material 'Olex2 1.5 (Dolomanov et al., 2009)'
_computing_structure_refinement 'XL  (Sheldrick, 2008)'
_computing_structure_solution 'SHELXS  (Sheldrick, 2008)'
_diffrn_ambient_temperature 296.15
_diffrn_measured_fraction_theta_full 0.999
_diffrn_measured_fraction_theta_max 0.997
_diffrn_measurement_device_type 'Bruker D8 VENTURE PHOTON 100 CMOS'
_diffrn_measurement_method '\f and \w scans'
_diffrn_radiation_type MoK\a
_diffrn_radiation_wavelength 0.71073
_diffrn_reflns_av_R_equivalents 0.1484
_diffrn_reflns_av_unetI/netI 0.2944
_diffrn_reflns_Laue_measured_fraction_full 0.999
_diffrn_reflns_Laue_measured_fraction_max 0.997
_diffrn_reflns_limit_h_max 9
_diffrn_reflns_limit_h_min -9
_diffrn_reflns_limit_k_max 20
_diffrn_reflns_limit_k_min -20
_diffrn_reflns_limit_l_max 22
_diffrn_reflns_limit_l_min -22
_diffrn_reflns_number 42760
_diffrn_reflns_point_group_measured_fraction_full 0.988
_diffrn_reflns_point_group_measured_fraction_max 0.973
_diffrn_reflns_theta_full 25.242
_diffrn_reflns_theta_max 26.816
_diffrn_reflns_theta_min 2.269
_diffrn_source_current 1.0
_diffrn_source_power 0.05
_diffrn_source_voltage 50.0
_diffrn_standards_number 0
_exptl_absorpt_coefficient_mu 1.671
_exptl_absorpt_correction_T_max 0.7454
_exptl_absorpt_correction_T_min 0.5310
_exptl_absorpt_correction_type multi-scan
_exptl_absorpt_process_details
;
SADABS-2012/1 (Bruker,2012) was used for absorption correction.
wR2(int) was 0.1656 before and 0.0859 after correction.
The Ratio of minimum to maximum transmission is 0.7124.
The \l/2 correction factor is 0.0015.
;
_exptl_crystal_colour colourless
_exptl_crystal_colour_primary colourless
_exptl_crystal_density_diffrn 1.506
_exptl_crystal_description plate
_exptl_crystal_F_000 952
_exptl_crystal_recrystallization_method 'Re-crystallisation from solvent: ?hloroform-dietil ether'
_exptl_crystal_size_max 0.6
_exptl_crystal_size_mid 0.31
_exptl_crystal_size_min 0.075
_refine_diff_density_max 0.584
_refine_diff_density_min -1.110
_refine_diff_density_rms 0.165
_refine_ls_abs_structure_details
;
 Flack x determined using 1818 quotients [(I+)-(I-)]/[(I+)+(I-)]
 (Parsons and Flack (2004), Acta Cryst. A60, s61).
;
_refine_ls_abs_structure_Flack 0.011(10)
_refine_ls_extinction_method none
_refine_ls_goodness_of_fit_ref 1.048
_refine_ls_hydrogen_treatment constr
_refine_ls_matrix_type full
_refine_ls_number_parameters 443
_refine_ls_number_reflns 8548
_refine_ls_number_restraints 25
_refine_ls_restrained_S_all 1.083
_refine_ls_R_factor_all 0.1359
_refine_ls_R_factor_gt 0.0455
_refine_ls_shift/su_max 0.000
_refine_ls_shift/su_mean 0.000
_refine_ls_structure_factor_coef Fsqd
_refine_ls_weighting_details 'w=1/[\s^2^(Fo^2^)+(0.0410P)^2^] where P=(Fo^2^+2Fc^2^)/3'
_refine_ls_weighting_scheme calc
_refine_ls_wR_factor_gt 0.0894
_refine_ls_wR_factor_ref 0.1004
_reflns_Friedel_coverage 0.882
_reflns_Friedel_fraction_full 0.977
_reflns_Friedel_fraction_max 0.947
_reflns_number_gt 5447
_reflns_number_total 8548
_reflns_threshold_expression 'I > 2\s(I)'
_cod_data_source_file d5nj03976b2.cif
_cod_data_source_block 5a
_cod_database_code 7064322
_shelxl_version_number 2013-3
_shelx_space_group_comment
;
The symmetry employed for this shelxl refinement is uniquely defined
by the following loop, which should always be used as a source of
symmetry information in preference to the above space-group names.
They are only intended as comments.
;
_shelx_estimated_absorpt_t_max 0.885
_shelx_estimated_absorpt_t_min 0.434
_olex2_refinement_description
;
1. Fixed Uiso
 At 1.2 times of:
  All C(H) groups, All C(H,H) groups, All N(H) groups
 At 1.5 times of:
  All C(H,H,H) groups
2. Uiso/Uaniso restraints and constraints
Uanis(O1) \\sim Ueq, Uanis(O2) \\sim Ueq, Uanis(C18) \\sim Ueq: with sigma of
0.05 and sigma for terminal atoms of 0.1
Uanis(O1) \\sim Ueq, Uanis(C18) \\sim Ueq: with sigma of 0.05 and sigma for
terminal atoms of 0.1
Uanis(O101) \\sim Ueq: with sigma of 0.005 and sigma for terminal atoms of 0.01
Uanis(O1) \\sim Ueq: with sigma of 0.005 and sigma for terminal atoms of 0.01
Uanis(C18) \\sim Ueq: with sigma of 0.005 and sigma for terminal atoms of 0.01
3.a Ternary CH refined with riding coordinates:
 C9(H9), C102(H102), C2(H2), C5(H5), C105(H105), C109(H109)
3.b Secondary CH2 refined with riding coordinates:
 C112(H11C,H11D), C3(H3A,H3B), C6(H6A,H6B), C7(H7A,H7B), C10(H10A,H10B),
 C11(H11A,H11B), C12(H12A,H12B), C103(H10C,H10D), C106(H10E,H10F), C107(H10G,
 H10H), C110(H11N,H11O), C111(H11P,H11Q)
3.c Aromatic/amide H refined with riding coordinates:
 N1(H1), N101(H101)
3.d Idealised Me refined as rotating group:
 C13(H13A,H13B,H13C), C15(H15A,H15B,H15C), C14(H14A,H14B,H14C), C17(H17A,H17B,
 H17C), C114(H11E,H11F,H11G), C118(H11H,H11I,H11J), C113(H11K,H11L,H11M),
 C115(H11R,H11S,H11T), C117(H11U,H11V,H11W), C18(H18A,H18B,H18C)
;
_olex2_submission_special_instructions 'No special instructions were received'

loop_
_space_group_symop_operation_xyz
'x, y, z'
'-x, y+1/2, -z'

loop_
_atom_site_label
_atom_site_type_symbol
_atom_site_fract_x
_atom_site_fract_y
_atom_site_fract_z
_atom_site_U_iso_or_equiv
_atom_site_adp_type
_atom_site_occupancy
_atom_site_site_symmetry_order
_atom_site_calc_flag
_atom_site_refinement_flags_posn
_atom_site_refinement_flags_adp
_atom_site_refinement_flags_occupancy
_atom_site_disorder_assembly
_atom_site_disorder_group
I1 I 0.97291(9) 0.38062(3) 0.44625(4) 0.0733(2) Uani 1 1 d . . . . .
I101 I 1.00404(10) 0.61866(4) -0.01862(4) 0.0715(2) Uani 1 1 d . . . . .
S1 S 0.1931(3) 0.05597(18) 0.34272(11) 0.0564(6) Uani 1 1 d . . . . .
S101 S 0.2182(3) 0.31412(17) -0.14939(11) 0.0532(6) Uani 1 1 d . . . . .
N2 N 0.3804(7) 0.0860(4) 0.3929(3) 0.0402(15) Uani 1 1 d . . . . .
N102 N 0.4075(7) 0.3350(4) -0.0961(3) 0.0399(15) Uani 1 1 d . . . . .
O102 O 0.0862(7) 0.2839(5) -0.1040(4) 0.075(2) Uani 1 1 d . . . . .
C9 C 0.8332(9) 0.3286(5) 0.5366(4) 0.0432(18) Uani 1 1 d . . . . .
H9 H 0.8374 0.3724 0.5764 0.052 Uiso 1 1 calc R U . . .
C102 C 0.6260(9) 0.3523(4) 0.0701(3) 0.0305(15) Uani 1 1 d . . . . .
H102 H 0.5617 0.3980 0.0948 0.037 Uiso 1 1 calc R U . . .
O101 O 0.2362(9) 0.2670(7) -0.2127(4) 0.123(3) Uani 1 1 d . U . . .
C112 C 0.9226(8) 0.4112(4) 0.0341(3) 0.0314(15) Uani 1 1 d . . . . .
H11C H 0.9822 0.4312 -0.0087 0.038 Uiso 1 1 calc R U . . .
H11D H 0.9848 0.3579 0.0517 0.038 Uiso 1 1 calc R U . . .
C13 C 0.6052(12) -0.0575(5) 0.6631(4) 0.055(2) Uani 1 1 d . . . . .
H13A H 0.4885 -0.0861 0.6699 0.083 Uiso 1 1 calc R U . . .
H13B H 0.6917 -0.0593 0.7098 0.083 Uiso 1 1 calc R U . . .
H13C H 0.6621 -0.0859 0.6238 0.083 Uiso 1 1 calc R U . . .
C4 C 0.5640(9) 0.0330(5) 0.6412(3) 0.0353(16) Uani 1 1 d . . . . .
C3 C 0.4705(10) 0.0484(5) 0.5595(3) 0.0378(17) Uani 1 1 d . . . . .
H3A H 0.4937 0.0030 0.5245 0.045 Uiso 1 1 calc R U . . .
H3B H 0.3358 0.0624 0.5549 0.045 Uiso 1 1 calc R U . . .
C2 C 0.5986(8) 0.1255(4) 0.5572(3) 0.0280(14) Uani 1 1 d . . . . .
H2 H 0.5366 0.1747 0.5780 0.034 Uiso 1 1 calc R U . . .
C1 C 0.6895(8) 0.1567(5) 0.4900(3) 0.0273(14) Uani 1 1 d . . . . .
N1 N 0.6913(7) 0.0892(4) 0.4344(3) 0.0302(13) Uani 1 1 d . . . . .
H1 H 0.8022 0.0683 0.4300 0.036 Uiso 1 1 calc R U . . .
C16 C 0.5486(9) 0.0554(5) 0.3898(3) 0.0341(16) Uani 1 1 d . . . . .
O2 O 0.0619(8) 0.0354(5) 0.3913(4) 0.072(2) Uani 1 1 d . U . . .
O1 O 0.2120(10) -0.0036(8) 0.2884(5) 0.146(4) Uani 1 1 d . U . . .
C5 C 0.7313(9) 0.0851(5) 0.6208(4) 0.0343(16) Uani 1 1 d . . . . .
H5 H 0.8161 0.0458 0.5982 0.041 Uiso 1 1 calc R U . . .
C6 C 0.8539(11) 0.1437(5) 0.6748(4) 0.0436(19) Uani 1 1 d . . . . .
H6A H 0.8072 0.1432 0.7236 0.052 Uiso 1 1 calc R U . . .
H6B H 0.9836 0.1219 0.6824 0.052 Uiso 1 1 calc R U . . .
C7 C 0.8552(10) 0.2342(5) 0.6465(4) 0.0428(18) Uani 1 1 d . . . . .
H7A H 0.9309 0.2684 0.6853 0.051 Uiso 1 1 calc R U . . .
H7B H 0.7254 0.2558 0.6416 0.051 Uiso 1 1 calc R U . . .
C8 C 0.9309(9) 0.2503(5) 0.5709(4) 0.0382(17) Uani 1 1 d . . . . .
C10 C 0.6308(9) 0.3131(5) 0.5064(4) 0.0412(17) Uani 1 1 d . . . . .
H10A H 0.5808 0.3637 0.4785 0.049 Uiso 1 1 calc R U . . .
H10B H 0.5597 0.3058 0.5489 0.049 Uiso 1 1 calc R U . . .
C11 C 0.5963(9) 0.2368(5) 0.4557(4) 0.0370(16) Uani 1 1 d . . . . .
H11A H 0.6445 0.2488 0.4082 0.044 Uiso 1 1 calc R U . . .
H11B H 0.4599 0.2272 0.4441 0.044 Uiso 1 1 calc R U . . .
C12 C 0.8948(8) 0.1769(4) 0.5149(4) 0.0313(15) Uani 1 1 d . . . . .
H12A H 0.9539 0.1907 0.4703 0.038 Uiso 1 1 calc R U . . .
H12B H 0.9570 0.1258 0.5378 0.038 Uiso 1 1 calc R U . . .
C15 C 1.1424(10) 0.2606(6) 0.5897(5) 0.059(2) Uani 1 1 d . . . . .
H15A H 1.1980 0.2649 0.5435 0.089 Uiso 1 1 calc R U . . .
H15B H 1.1949 0.2117 0.6183 0.089 Uiso 1 1 calc R U . . .
H15C H 1.1703 0.3119 0.6193 0.089 Uiso 1 1 calc R U . . .
C14 C 0.4551(10) 0.0756(6) 0.6983(4) 0.051(2) Uani 1 1 d . . . . .
H14A H 0.3376 0.0452 0.7002 0.077 Uiso 1 1 calc R U . . .
H14B H 0.4277 0.1341 0.6834 0.077 Uiso 1 1 calc R U . . .
H14C H 0.5306 0.0745 0.7476 0.077 Uiso 1 1 calc R U . . .
C17 C 0.5982(11) -0.0150(6) 0.3405(5) 0.056(2) Uani 1 1 d . . . . .
H17A H 0.5344 -0.0667 0.3524 0.084 Uiso 1 1 calc R U . . .
H17B H 0.7338 -0.0240 0.3488 0.084 Uiso 1 1 calc R U . . .
H17C H 0.5587 0.0000 0.2882 0.084 Uiso 1 1 calc R U . . .
C114 C 0.4772(12) 0.2863(6) 0.2027(5) 0.066(3) Uani 1 1 d . . . . .
H11E H 0.5427 0.2746 0.2527 0.099 Uiso 1 1 calc R U . . .
H11F H 0.3527 0.2605 0.1971 0.099 Uiso 1 1 calc R U . . .
H11G H 0.4648 0.3474 0.1956 0.099 Uiso 1 1 calc R U . . .
C104 C 0.5878(10) 0.2499(5) 0.1450(4) 0.0405(17) Uani 1 1 d . . . . .
C105 C 0.7576(9) 0.3060(5) 0.1308(4) 0.0381(17) Uani 1 1 d . . . . .
H105 H 0.8430 0.2701 0.1052 0.046 Uiso 1 1 calc R U . . .
C101 C 0.7160(8) 0.3924(5) 0.0064(3) 0.0287(15) Uani 1 1 d . . . . .
N101 N 0.7196(7) 0.3340(4) -0.0562(3) 0.0335(14) Uani 1 1 d . . . . .
H101 H 0.8299 0.3139 -0.0626 0.040 Uiso 1 1 calc R U . . .
C116 C 0.5751(9) 0.3080(5) -0.1044(3) 0.0363(17) Uani 1 1 d . . . . .
C118 C 0.1427(16) 0.4153(8) -0.1757(6) 0.092(4) Uani 1 1 d . . . . .
H11H H 0.1470 0.4509 -0.1314 0.139 Uiso 1 1 calc R U . . .
H11I H 0.0141 0.4128 -0.2015 0.139 Uiso 1 1 calc R U . . .
H11J H 0.2245 0.4391 -0.2092 0.139 Uiso 1 1 calc R U . . .
C113 C 0.6241(13) 0.1566(6) 0.1598(5) 0.066(2) Uani 1 1 d . . . . .
H11K H 0.6935 0.1491 0.2098 0.098 Uiso 1 1 calc R U . . .
H11L H 0.6976 0.1339 0.1228 0.098 Uiso 1 1 calc R U . . .
H11M H 0.5045 0.1266 0.1562 0.098 Uiso 1 1 calc R U . . .
C103 C 0.4999(10) 0.2741(5) 0.0650(4) 0.0440(18) Uani 1 1 d . . . . .
H10C H 0.5259 0.2332 0.0265 0.053 Uiso 1 1 calc R U . . .
H10D H 0.3647 0.2873 0.0603 0.053 Uiso 1 1 calc R U . . .
C106 C 0.8792(12) 0.3584(6) 0.1890(4) 0.056(2) Uani 1 1 d . . . . .
H10E H 1.0092 0.3371 0.1941 0.067 Uiso 1 1 calc R U . . .
H10F H 0.8338 0.3515 0.2377 0.067 Uiso 1 1 calc R U . . .
C107 C 0.8787(12) 0.4523(6) 0.1693(4) 0.048(2) Uani 1 1 d . . . . .
H10G H 0.9512 0.4827 0.2115 0.058 Uiso 1 1 calc R U . . .
H10H H 0.7481 0.4728 0.1649 0.058 Uiso 1 1 calc R U . . .
C108 C 0.9590(10) 0.4767(5) 0.0968(4) 0.0383(17) Uani 1 1 d . . . . .
C109 C 0.8634(10) 0.5585(5) 0.0689(4) 0.0437(18) Uani 1 1 d . . . . .
H109 H 0.8697 0.5984 0.1119 0.052 Uiso 1 1 calc R U . . .
C110 C 0.6601(10) 0.5469(5) 0.0371(4) 0.0437(18) Uani 1 1 d . . . . .
H11N H 0.6127 0.6005 0.0137 0.052 Uiso 1 1 calc R U . . .
H11O H 0.5881 0.5351 0.0786 0.052 Uiso 1 1 calc R U . . .
C111 C 0.6223(9) 0.4763(5) -0.0206(4) 0.0371(17) Uani 1 1 d . . . . .
H11P H 0.6692 0.4939 -0.0671 0.045 Uiso 1 1 calc R U . . .
H11Q H 0.4856 0.4676 -0.0323 0.045 Uiso 1 1 calc R U . . .
C115 C 1.1703(10) 0.4853(6) 0.1165(5) 0.060(2) Uani 1 1 d . . . . .
H11R H 1.2205 0.4353 0.1440 0.089 Uiso 1 1 calc R U . . .
H11S H 1.1992 0.5355 0.1474 0.089 Uiso 1 1 calc R U . . .
H11T H 1.2270 0.4907 0.0706 0.089 Uiso 1 1 calc R U . . .
C117 C 0.6242(11) 0.2487(7) -0.1636(5) 0.069(3) Uani 1 1 d . . . . .
H11U H 0.5551 0.1959 -0.1613 0.103 Uiso 1 1 calc R U . . .
H11V H 0.7589 0.2372 -0.1552 0.103 Uiso 1 1 calc R U . . .
H11W H 0.5906 0.2746 -0.2127 0.103 Uiso 1 1 calc R U . . .
C18 C 0.1134(19) 0.1487(11) 0.3000(8) 0.137(6) Uani 1 1 d . U . . .
H18A H 0.1343 0.1952 0.3358 0.206 Uiso 1 1 calc R U . . .
H18B H -0.0206 0.1438 0.2820 0.206 Uiso 1 1 calc R U . . .
H18C H 0.1813 0.1599 0.2578 0.206 Uiso 1 1 calc R U . . .

loop_
_atom_site_aniso_label
_atom_site_aniso_U_11
_atom_site_aniso_U_22
_atom_site_aniso_U_33
_atom_site_aniso_U_23
_atom_site_aniso_U_13
_atom_site_aniso_U_12
I1 0.0779(4) 0.0516(4) 0.0974(5) 0.0159(3) 0.0360(4) -0.0162(3)
I101 0.0825(5) 0.0497(4) 0.0884(5) 0.0007(4) 0.0337(3) -0.0215(3)
S1 0.0279(10) 0.0882(19) 0.0514(12) -0.0125(12) 0.0000(9) -0.0122(11)
S101 0.0286(10) 0.0798(18) 0.0484(11) -0.0191(11) -0.0041(8) 0.0002(10)
N2 0.029(3) 0.060(4) 0.030(3) -0.013(3) 0.000(2) -0.004(3)
N102 0.026(3) 0.062(4) 0.031(3) -0.019(3) 0.000(2) 0.000(3)
O102 0.031(3) 0.083(5) 0.110(5) 0.019(4) 0.005(3) -0.005(3)
C9 0.042(4) 0.038(4) 0.051(4) -0.003(4) 0.014(3) -0.006(4)
C102 0.028(3) 0.030(4) 0.034(3) -0.004(3) 0.004(3) 0.002(3)
O101 0.059(4) 0.202(9) 0.099(5) -0.097(6) -0.025(4) 0.031(5)
C112 0.024(3) 0.030(4) 0.040(4) -0.010(3) 0.004(3) -0.003(3)
C13 0.068(6) 0.045(5) 0.050(5) 0.009(4) 0.004(4) -0.005(4)
C4 0.037(4) 0.038(4) 0.030(3) 0.006(3) 0.003(3) -0.007(3)
C3 0.038(4) 0.045(5) 0.029(3) -0.001(3) 0.002(3) -0.011(4)
C2 0.019(3) 0.030(4) 0.034(3) 0.002(3) 0.001(2) 0.002(3)
C1 0.026(3) 0.027(4) 0.029(3) -0.001(3) 0.007(3) -0.001(3)
N1 0.021(3) 0.034(4) 0.037(3) -0.005(2) 0.007(2) 0.002(2)
C16 0.032(4) 0.036(4) 0.034(3) -0.007(3) 0.006(3) -0.009(3)
O2 0.037(3) 0.081(6) 0.102(5) 0.001(4) 0.018(3) -0.010(3)
O1 0.059(4) 0.224(10) 0.148(7) -0.124(7) -0.011(4) -0.006(5)
C5 0.031(4) 0.036(4) 0.035(4) -0.002(3) 0.004(3) -0.003(3)
C6 0.043(4) 0.051(5) 0.035(4) 0.002(3) 0.000(3) 0.001(4)
C7 0.040(4) 0.041(5) 0.045(4) -0.013(4) 0.000(3) -0.007(4)
C8 0.032(4) 0.032(4) 0.050(4) -0.007(3) 0.005(3) -0.003(3)
C10 0.046(4) 0.025(4) 0.054(4) 0.006(3) 0.012(3) 0.004(3)
C11 0.031(4) 0.034(4) 0.046(4) 0.006(3) 0.002(3) -0.002(3)
C12 0.022(3) 0.030(4) 0.042(4) -0.003(3) 0.005(3) 0.001(3)
C15 0.028(4) 0.069(6) 0.078(6) -0.022(5) -0.003(4) -0.012(4)
C14 0.052(5) 0.061(6) 0.041(4) 0.001(4) 0.011(4) -0.002(4)
C17 0.043(5) 0.064(6) 0.060(5) -0.028(4) 0.005(4) -0.004(4)
C114 0.083(6) 0.067(7) 0.054(5) 0.005(5) 0.031(5) 0.009(5)
C104 0.045(4) 0.038(4) 0.040(4) 0.002(3) 0.010(3) -0.003(4)
C105 0.038(4) 0.045(5) 0.032(3) -0.005(3) 0.005(3) 0.006(4)
C101 0.023(3) 0.033(4) 0.028(3) -0.009(3) 0.001(3) 0.001(3)
N101 0.024(3) 0.039(4) 0.038(3) -0.014(3) 0.004(2) 0.003(2)
C116 0.032(4) 0.046(5) 0.031(3) -0.015(3) 0.005(3) -0.005(3)
C118 0.084(7) 0.120(12) 0.066(6) 0.050(7) -0.014(6) 0.002(7)
C113 0.082(7) 0.044(5) 0.074(6) 0.003(5) 0.019(5) -0.006(5)
C103 0.039(4) 0.045(5) 0.049(4) 0.000(4) 0.009(3) -0.009(4)
C106 0.057(5) 0.061(7) 0.048(5) 0.001(4) 0.002(4) -0.001(4)
C107 0.051(5) 0.055(6) 0.036(4) -0.012(4) -0.004(4) -0.005(4)
C108 0.034(4) 0.036(4) 0.044(4) -0.012(3) 0.003(3) -0.005(3)
C109 0.050(4) 0.030(4) 0.054(4) -0.011(3) 0.018(3) -0.008(3)
C110 0.042(4) 0.032(4) 0.058(4) -0.002(4) 0.011(3) 0.009(3)
C111 0.027(4) 0.041(5) 0.041(4) 0.003(3) -0.001(3) 0.006(3)
C115 0.042(5) 0.063(6) 0.070(5) -0.024(5) -0.004(4) -0.005(4)
C117 0.041(5) 0.098(8) 0.066(5) -0.049(5) 0.005(4) 0.003(5)
C18 0.102(8) 0.149(12) 0.148(9) 0.059(9) -0.030(7) -0.025(8)

loop_
_atom_type_symbol
_atom_type_description
_atom_type_scat_dispersion_real
_atom_type_scat_dispersion_imag
_atom_type_scat_source
C C 0.0033 0.0016 'International Tables Vol C Tables 4.2.6.8 and 6.1.1.4'
H H 0.0000 0.0000 'International Tables Vol C Tables 4.2.6.8 and 6.1.1.4'
N N 0.0061 0.0033 'International Tables Vol C Tables 4.2.6.8 and 6.1.1.4'
O O 0.0106 0.0060 'International Tables Vol C Tables 4.2.6.8 and 6.1.1.4'
S S 0.1246 0.1234 'International Tables Vol C Tables 4.2.6.8 and 6.1.1.4'
I I -0.4742 1.8119 'International Tables Vol C Tables 4.2.6.8 and 6.1.1.4'

loop_
_geom_angle_atom_site_label_1
_geom_angle_atom_site_label_2
_geom_angle_atom_site_label_3
_geom_angle
_geom_angle_site_symmetry_1
_geom_angle_site_symmetry_3
_geom_angle_publ_flag
N2 S1 C18 101.8(5) . . ?
O2 S1 N2 107.5(4) . . ?
O2 S1 C18 105.4(6) . . ?
O1 S1 N2 116.7(4) . . ?
O1 S1 O2 115.2(6) . . ?
O1 S1 C18 108.8(7) . . ?
N102 S101 C118 100.6(5) . . ?
O102 S101 N102 107.8(4) . . ?
O102 S101 C118 105.1(5) . . ?
O101 S101 N102 116.1(4) . . ?
O101 S101 O102 116.2(6) . . ?
O101 S101 C118 109.4(6) . . ?
C16 N2 S1 125.5(5) . . ?
C116 N102 S101 126.0(5) . . ?
I1 C9 H9 107.8 . . ?
C8 C9 I1 112.2(4) . . ?
C8 C9 H9 107.8 . . ?
C10 C9 I1 108.3(5) . . ?
C10 C9 H9 107.8 . . ?
C10 C9 C8 112.7(6) . . ?
C105 C102 H102 107.8 . . ?
C105 C102 C101 116.8(5) . . ?
C101 C102 H102 107.8 . . ?
C103 C102 H102 107.8 . . ?
C103 C102 C105 87.6(5) . . ?
C103 C102 C101 126.7(5) . . ?
H11C C112 H11D 107.5 . . ?
C101 C112 H11C 108.4 . . ?
C101 C112 H11D 108.4 . . ?
C101 C112 C108 115.6(5) . . ?
C108 C112 H11C 108.4 . . ?
C108 C112 H11D 108.4 . . ?
H13A C13 H13B 109.5 . . ?
H13A C13 H13C 109.5 . . ?
H13B C13 H13C 109.5 . . ?
C4 C13 H13A 109.5 . . ?
C4 C13 H13B 109.5 . . ?
C4 C13 H13C 109.5 . . ?
C13 C4 C3 116.3(6) . . ?
C13 C4 C5 116.0(6) . . ?
C13 C4 C14 109.9(6) . . ?
C5 C4 C3 86.4(5) . . ?
C14 C4 C3 112.1(6) . . ?
C14 C4 C5 114.5(6) . . ?
C4 C3 H3A 114.0 . . ?
C4 C3 H3B 114.0 . . ?
H3A C3 H3B 111.2 . . ?
C2 C3 C4 88.2(5) . . ?
C2 C3 H3A 114.0 . . ?
C2 C3 H3B 114.0 . . ?
C3 C2 H2 108.0 . . ?
C3 C2 C1 126.9(5) . . ?
C1 C2 H2 108.0 . . ?
C5 C2 C3 87.8(5) . . ?
C5 C2 H2 108.0 . . ?
C5 C2 C1 115.9(5) . . ?
N1 C1 C2 110.6(6) . . ?
N1 C1 C11 111.8(5) . . ?
N1 C1 C12 104.8(5) . . ?
C11 C1 C2 112.1(5) . . ?
C12 C1 C2 109.7(5) . . ?
C12 C1 C11 107.4(6) . . ?
C1 N1 H1 115.5 . . ?
C16 N1 C1 128.9(5) . . ?
C16 N1 H1 115.5 . . ?
N2 C16 N1 117.9(6) . . ?
N2 C16 C17 126.6(6) . . ?
N1 C16 C17 115.6(6) . . ?
C4 C5 H5 107.9 . . ?
C2 C5 C4 88.6(5) . . ?
C2 C5 H5 107.9 . . ?
C2 C5 C6 118.0(6) . . ?
C6 C5 C4 124.6(6) . . ?
C6 C5 H5 107.9 . . ?
C5 C6 H6A 109.1 . . ?
C5 C6 H6B 109.1 . . ?
H6A C6 H6B 107.8 . . ?
C7 C6 C5 112.7(6) . . ?
C7 C6 H6A 109.1 . . ?
C7 C6 H6B 109.1 . . ?
C6 C7 H7A 107.9 . . ?
C6 C7 H7B 107.9 . . ?
C6 C7 C8 117.8(6) . . ?
H7A C7 H7B 107.2 . . ?
C8 C7 H7A 107.9 . . ?
C8 C7 H7B 107.9 . . ?
C9 C8 C7 107.0(6) . . ?
C9 C8 C12 108.8(6) . . ?
C9 C8 C15 113.4(7) . . ?
C12 C8 C7 113.9(6) . . ?
C15 C8 C7 106.5(6) . . ?
C15 C8 C12 107.4(6) . . ?
C9 C10 H10A 108.6 . . ?
C9 C10 H10B 108.6 . . ?
C9 C10 C11 114.7(6) . . ?
H10A C10 H10B 107.6 . . ?
C11 C10 H10A 108.6 . . ?
C11 C10 H10B 108.6 . . ?
C1 C11 H11A 109.0 . . ?
C1 C11 H11B 109.0 . . ?
C10 C11 C1 112.9(6) . . ?
C10 C11 H11A 109.0 . . ?
C10 C11 H11B 109.0 . . ?
H11A C11 H11B 107.8 . . ?
C1 C12 C8 115.0(5) . . ?
C1 C12 H12A 108.5 . . ?
C1 C12 H12B 108.5 . . ?
C8 C12 H12A 108.5 . . ?
C8 C12 H12B 108.5 . . ?
H12A C12 H12B 107.5 . . ?
C8 C15 H15A 109.5 . . ?
C8 C15 H15B 109.5 . . ?
C8 C15 H15C 109.5 . . ?
H15A C15 H15B 109.5 . . ?
H15A C15 H15C 109.5 . . ?
H15B C15 H15C 109.5 . . ?
C4 C14 H14A 109.5 . . ?
C4 C14 H14B 109.5 . . ?
C4 C14 H14C 109.5 . . ?
H14A C14 H14B 109.5 . . ?
H14A C14 H14C 109.5 . . ?
H14B C14 H14C 109.5 . . ?
C16 C17 H17A 109.5 . . ?
C16 C17 H17B 109.5 . . ?
C16 C17 H17C 109.5 . . ?
H17A C17 H17B 109.5 . . ?
H17A C17 H17C 109.5 . . ?
H17B C17 H17C 109.5 . . ?
H11E C114 H11F 109.5 . . ?
H11E C114 H11G 109.5 . . ?
H11F C114 H11G 109.5 . . ?
C104 C114 H11E 109.5 . . ?
C104 C114 H11F 109.5 . . ?
C104 C114 H11G 109.5 . . ?
C114 C104 C105 113.4(7) . . ?
C114 C104 C113 110.1(6) . . ?
C114 C104 C103 111.4(6) . . ?
C113 C104 C105 117.6(7) . . ?
C113 C104 C103 116.4(7) . . ?
C103 C104 C105 86.2(5) . . ?
C102 C105 C104 88.3(5) . . ?
C102 C105 H105 107.4 . . ?
C104 C105 H105 107.4 . . ?
C106 C105 C102 118.3(7) . . ?
C106 C105 C104 125.9(6) . . ?
C106 C105 H105 107.4 . . ?
C102 C101 C111 112.6(5) . . ?
C112 C101 C102 109.2(5) . . ?
C112 C101 C111 107.4(6) . . ?
N101 C101 C102 111.9(6) . . ?
N101 C101 C112 104.7(5) . . ?
N101 C101 C111 110.7(5) . . ?
C101 N101 H101 116.3 . . ?
C116 N101 C101 127.3(5) . . ?
C116 N101 H101 116.3 . . ?
N102 C116 N101 118.4(6) . . ?
N102 C116 C117 126.8(6) . . ?
N101 C116 C117 114.8(6) . . ?
S101 C118 H11H 109.5 . . ?
S101 C118 H11I 109.5 . . ?
S101 C118 H11J 109.5 . . ?
H11H C118 H11I 109.5 . . ?
H11H C118 H11J 109.5 . . ?
H11I C118 H11J 109.5 . . ?
C104 C113 H11K 109.5 . . ?
C104 C113 H11L 109.5 . . ?
C104 C113 H11M 109.5 . . ?
H11K C113 H11L 109.5 . . ?
H11K C113 H11M 109.5 . . ?
H11L C113 H11M 109.5 . . ?
C102 C103 C104 88.9(5) . . ?
C102 C103 H10C 113.8 . . ?
C102 C103 H10D 113.8 . . ?
C104 C103 H10C 113.8 . . ?
C104 C103 H10D 113.8 . . ?
H10C C103 H10D 111.0 . . ?
C105 C106 H10E 109.0 . . ?
C105 C106 H10F 109.0 . . ?
C105 C106 C107 112.9(7) . . ?
H10E C106 H10F 107.8 . . ?
C107 C106 H10E 109.0 . . ?
C107 C106 H10F 109.0 . . ?
C106 C107 H10G 108.1 . . ?
C106 C107 H10H 108.1 . . ?
C106 C107 C108 116.7(7) . . ?
H10G C107 H10H 107.3 . . ?
C108 C107 H10G 108.1 . . ?
C108 C107 H10H 108.1 . . ?
C112 C108 C107 114.3(6) . . ?
C109 C108 C112 107.9(6) . . ?
C109 C108 C107 106.7(6) . . ?
C115 C108 C112 107.2(6) . . ?
C115 C108 C107 107.7(6) . . ?
C115 C108 C109 113.2(7) . . ?
I101 C109 H109 108.1 . . ?
C108 C109 I101 111.9(4) . . ?
C108 C109 H109 108.1 . . ?
C110 C109 I101 107.3(5) . . ?
C110 C109 C108 113.2(6) . . ?
C110 C109 H109 108.1 . . ?
C109 C110 H11N 108.5 . . ?
C109 C110 H11O 108.5 . . ?
C109 C110 C111 114.9(6) . . ?
H11N C110 H11O 107.5 . . ?
C111 C110 H11N 108.5 . . ?
C111 C110 H11O 108.5 . . ?
C101 C111 H11P 109.0 . . ?
C101 C111 H11Q 109.0 . . ?
C110 C111 C101 112.7(5) . . ?
C110 C111 H11P 109.1 . . ?
C110 C111 H11Q 109.1 . . ?
H11P C111 H11Q 107.8 . . ?
C108 C115 H11R 109.5 . . ?
C108 C115 H11S 109.5 . . ?
C108 C115 H11T 109.5 . . ?
H11R C115 H11S 109.5 . . ?
H11R C115 H11T 109.5 . . ?
H11S C115 H11T 109.5 . . ?
C116 C117 H11U 109.5 . . ?
C116 C117 H11V 109.5 . . ?
C116 C117 H11W 109.5 . . ?
H11U C117 H11V 109.5 . . ?
H11U C117 H11W 109.5 . . ?
H11V C117 H11W 109.5 . . ?
S1 C18 H18A 109.5 . . ?
S1 C18 H18B 109.5 . . ?
S1 C18 H18C 109.5 . . ?
H18A C18 H18B 109.5 . . ?
H18A C18 H18C 109.5 . . ?
H18B C18 H18C 109.5 . . ?

loop_
_geom_bond_atom_site_label_1
_geom_bond_atom_site_label_2
_geom_bond_distance
_geom_bond_site_symmetry_2
_geom_bond_publ_flag
I1 C9 2.200(6) . ?
I101 C109 2.215(7) . ?
S1 N2 1.593(6) . ?
S1 O2 1.419(6) . ?
S1 O1 1.386(8) . ?
S1 C18 1.724(16) . ?
S101 N102 1.595(6) . ?
S101 O102 1.426(6) . ?
S101 O101 1.392(7) . ?
S101 C118 1.741(12) . ?
N2 C16 1.316(9) . ?
N102 C116 1.312(8) . ?
C9 H9 1.0000 . ?
C9 C8 1.520(11) . ?
C9 C10 1.507(10) . ?
C102 H102 1.0000 . ?
C102 C105 1.537(9) . ?
C102 C101 1.539(9) . ?
C102 C103 1.534(10) . ?
C112 H11C 0.9900 . ?
C112 H11D 0.9900 . ?
C112 C101 1.535(9) . ?
C112 C108 1.536(10) . ?
C13 H13A 0.9800 . ?
C13 H13B 0.9800 . ?
C13 H13C 0.9800 . ?
C13 C4 1.509(11) . ?
C4 C3 1.559(9) . ?
C4 C5 1.551(9) . ?
C4 C14 1.540(10) . ?
C3 H3A 0.9900 . ?
C3 H3B 0.9900 . ?
C3 C2 1.537(9) . ?
C2 H2 1.0000 . ?
C2 C1 1.543(8) . ?
C2 C5 1.533(9) . ?
C1 N1 1.473(9) . ?
C1 C11 1.530(9) . ?
C1 C12 1.522(9) . ?
N1 H1 0.8800 . ?
N1 C16 1.330(8) . ?
C16 C17 1.505(10) . ?
C5 H5 1.0000 . ?
C5 C6 1.538(10) . ?
C6 H6A 0.9900 . ?
C6 H6B 0.9900 . ?
C6 C7 1.525(11) . ?
C7 H7A 0.9900 . ?
C7 H7B 0.9900 . ?
C7 C8 1.566(10) . ?
C8 C12 1.543(10) . ?
C8 C15 1.526(10) . ?
C10 H10A 0.9900 . ?
C10 H10B 0.9900 . ?
C10 C11 1.520(10) . ?
C11 H11A 0.9900 . ?
C11 H11B 0.9900 . ?
C12 H12A 0.9900 . ?
C12 H12B 0.9900 . ?
C15 H15A 0.9800 . ?
C15 H15B 0.9800 . ?
C15 H15C 0.9800 . ?
C14 H14A 0.9800 . ?
C14 H14B 0.9800 . ?
C14 H14C 0.9800 . ?
C17 H17A 0.9800 . ?
C17 H17B 0.9800 . ?
C17 H17C 0.9800 . ?
C114 H11E 0.9800 . ?
C114 H11F 0.9800 . ?
C114 H11G 0.9800 . ?
C114 C104 1.516(10) . ?
C104 C105 1.564(10) . ?
C104 C113 1.522(11) . ?
C104 C103 1.548(10) . ?
C105 H105 1.0000 . ?
C105 C106 1.522(11) . ?
C101 N101 1.470(8) . ?
C101 C111 1.543(10) . ?
N101 H101 0.8800 . ?
N101 C116 1.329(8) . ?
C116 C117 1.506(10) . ?
C118 H11H 0.9800 . ?
C118 H11I 0.9800 . ?
C118 H11J 0.9800 . ?
C113 H11K 0.9800 . ?
C113 H11L 0.9800 . ?
C113 H11M 0.9800 . ?
C103 H10C 0.9900 . ?
C103 H10D 0.9900 . ?
C106 H10E 0.9900 . ?
C106 H10F 0.9900 . ?
C106 C107 1.531(13) . ?
C107 H10G 0.9900 . ?
C107 H10H 0.9900 . ?
C107 C108 1.558(10) . ?
C108 C109 1.524(11) . ?
C108 C115 1.523(10) . ?
C109 H109 1.0000 . ?
C109 C110 1.511(10) . ?
C110 H11N 0.9900 . ?
C110 H11O 0.9900 . ?
C110 C111 1.531(11) . ?
C111 H11P 0.9900 . ?
C111 H11Q 0.9900 . ?
C115 H11R 0.9800 . ?
C115 H11S 0.9800 . ?
C115 H11T 0.9800 . ?
C117 H11U 0.9800 . ?
C117 H11V 0.9800 . ?
C117 H11W 0.9800 . ?
C18 H18A 0.9800 . ?
C18 H18B 0.9800 . ?
C18 H18C 0.9800 . ?

loop_
_geom_torsion_atom_site_label_1
_geom_torsion_atom_site_label_2
_geom_torsion_atom_site_label_3
_geom_torsion_atom_site_label_4
_geom_torsion
_geom_torsion_site_symmetry_1
_geom_torsion_site_symmetry_2
_geom_torsion_site_symmetry_3
_geom_torsion_site_symmetry_4
_geom_torsion_publ_flag
I1 C9 C8 C7 164.8(4) . . . . ?
I1 C9 C8 C12 -71.7(6) . . . . ?
I1 C9 C8 C15 47.7(7) . . . . ?
I1 C9 C10 C11 74.6(6) . . . . ?
I101 C109 C110 C111 73.7(7) . . . . ?
S1 N2 C16 N1 178.2(5) . . . . ?
S1 N2 C16 C17 -1.8(11) . . . . ?
S101 N102 C116 N101 177.6(6) . . . . ?
S101 N102 C116 C117 -3.0(13) . . . . ?
O102 S101 N102 C116 128.4(7) . . . . ?
C9 C8 C12 C1 -57.4(7) . . . . ?
C9 C10 C11 C1 51.3(8) . . . . ?
C102 C105 C106 C107 -10.9(9) . . . . ?
C102 C101 N101 C116 71.3(9) . . . . ?
C102 C101 C111 C110 69.1(7) . . . . ?
O101 S101 N102 C116 -4.0(10) . . . . ?
C112 C101 N101 C116 -170.6(7) . . . . ?
C112 C101 C111 C110 -51.1(7) . . . . ?
C112 C108 C109 I101 -69.7(6) . . . . ?
C112 C108 C109 C110 51.7(7) . . . . ?
C13 C4 C3 C2 -139.5(6) . . . . ?
C13 C4 C5 C2 139.8(6) . . . . ?
C13 C4 C5 C6 -96.5(8) . . . . ?
C4 C3 C2 C1 143.6(6) . . . . ?
C4 C3 C2 C5 22.4(5) . . . . ?
C4 C5 C6 C7 -122.2(7) . . . . ?
C3 C4 C5 C2 22.2(5) . . . . ?
C3 C4 C5 C6 145.9(7) . . . . ?
C3 C2 C1 N1 -18.7(9) . . . . ?
C3 C2 C1 C11 106.8(8) . . . . ?
C3 C2 C1 C12 -133.8(7) . . . . ?
C3 C2 C5 C4 -22.5(5) . . . . ?
C3 C2 C5 C6 -151.7(6) . . . . ?
C2 C1 N1 C16 69.8(8) . . . . ?
C2 C1 C11 C10 68.1(7) . . . . ?
C2 C1 C12 C8 -64.4(7) . . . . ?
C2 C5 C6 C7 -12.6(9) . . . . ?
C1 C2 C5 C4 -153.0(6) . . . . ?
C1 C2 C5 C6 77.8(7) . . . . ?
C1 N1 C16 N2 1.7(10) . . . . ?
C1 N1 C16 C17 -178.2(7) . . . . ?
N1 C1 C11 C10 -166.9(5) . . . . ?
N1 C1 C12 C8 176.7(6) . . . . ?
O2 S1 N2 C16 126.9(7) . . . . ?
O1 S1 N2 C16 -4.3(10) . . . . ?
C5 C4 C3 C2 -22.1(5) . . . . ?
C5 C2 C1 N1 89.5(7) . . . . ?
C5 C2 C1 C11 -145.0(6) . . . . ?
C5 C2 C1 C12 -25.6(8) . . . . ?
C5 C6 C7 C8 -60.8(9) . . . . ?
C6 C7 C8 C9 152.1(7) . . . . ?
C6 C7 C8 C12 31.8(9) . . . . ?
C6 C7 C8 C15 -86.4(8) . . . . ?
C7 C8 C12 C1 61.9(8) . . . . ?
C8 C9 C10 C11 -50.1(8) . . . . ?
C10 C9 C8 C7 -72.7(7) . . . . ?
C10 C9 C8 C12 50.8(7) . . . . ?
C10 C9 C8 C15 170.2(6) . . . . ?
C11 C1 N1 C16 -55.9(9) . . . . ?
C11 C1 C12 C8 57.7(7) . . . . ?
C12 C1 N1 C16 -172.0(6) . . . . ?
C12 C1 C11 C10 -52.5(7) . . . . ?
C15 C8 C12 C1 179.5(6) . . . . ?
C14 C4 C3 C2 92.9(6) . . . . ?
C14 C4 C5 C2 -90.5(6) . . . . ?
C14 C4 C5 C6 33.2(10) . . . . ?
C114 C104 C105 C102 -89.5(7) . . . . ?
C114 C104 C105 C106 34.8(11) . . . . ?
C114 C104 C103 C102 91.4(7) . . . . ?
C104 C105 C106 C107 -121.2(8) . . . . ?
C105 C102 C101 C112 -24.9(8) . . . . ?
C105 C102 C101 N101 90.5(7) . . . . ?
C105 C102 C101 C111 -144.1(6) . . . . ?
C105 C102 C103 C104 22.6(5) . . . . ?
C105 C104 C103 C102 -22.3(5) . . . . ?
C105 C106 C107 C108 -62.8(9) . . . . ?
C101 C102 C105 C104 -153.0(6) . . . . ?
C101 C102 C105 C106 76.5(8) . . . . ?
C101 C102 C103 C104 144.9(7) . . . . ?
C101 C112 C108 C107 60.1(8) . . . . ?
C101 C112 C108 C109 -58.4(8) . . . . ?
C101 C112 C108 C115 179.4(6) . . . . ?
C101 N101 C116 N102 -1.4(11) . . . . ?
C101 N101 C116 C117 179.1(7) . . . . ?
N101 C101 C111 C110 -164.8(5) . . . . ?
C118 S101 N102 C116 -121.9(8) . . . . ?
C113 C104 C105 C102 140.1(7) . . . . ?
C113 C104 C105 C106 -95.6(9) . . . . ?
C113 C104 C103 C102 -141.3(7) . . . . ?
C103 C102 C105 C104 -22.4(5) . . . . ?
C103 C102 C105 C106 -153.0(6) . . . . ?
C103 C102 C101 C112 -133.6(7) . . . . ?
C103 C102 C101 N101 -18.2(9) . . . . ?
C103 C102 C101 C111 107.3(8) . . . . ?
C103 C104 C105 C102 22.2(5) . . . . ?
C103 C104 C105 C106 146.5(8) . . . . ?
C106 C107 C108 C112 33.9(9) . . . . ?
C106 C107 C108 C109 153.1(7) . . . . ?
C106 C107 C108 C115 -85.1(9) . . . . ?
C107 C108 C109 I101 167.0(5) . . . . ?
C107 C108 C109 C110 -71.6(7) . . . . ?
C108 C112 C101 C102 -64.2(8) . . . . ?
C108 C112 C101 N101 175.8(6) . . . . ?
C108 C112 C101 C111 58.1(7) . . . . ?
C108 C109 C110 C111 -50.3(8) . . . . ?
C109 C110 C111 C101 50.0(8) . . . . ?
C111 C101 N101 C116 -55.2(9) . . . . ?
C115 C108 C109 I101 48.7(7) . . . . ?
C115 C108 C109 C110 170.1(6) . . . . ?
C18 S1 N2 C16 -122.6(8) . . . . ?
